data_7206217
loop_
_publ_author_name
'Lusi, Matteo'
'Atwood, Jerry L.'
'MacGillivray, Leonard R.'
'Barbour, Leonard J.'

_publ_section_title
;
 Isostructural coordination polymers: epitaxis vs. solid solution
;
_journal_issue 13
_journal_name_full CrystEngComm
_journal_page_first 4311
_journal_paper_doi 10.1039/c1ce05164d
_journal_volume 13
_journal_year 2011
_chemical_formula_sum 'C4 H4 Cl2 Cu N2'
_chemical_formula_weight 214.53
_chemical_name_systematic
;
?
;
_space_group_IT_number 12
_symmetry_cell_setting monoclinic
_symmetry_space_group_name_Hall '-C 2y'
_symmetry_space_group_name_H-M 'C 1 2/m 1'
_atom_sites_solution_hydrogens geom
_atom_sites_solution_primary direct
_atom_sites_solution_secondary difmap
_audit_creation_method SHELXL-97
_cell_angle_alpha 90.00
_cell_angle_beta 95.82(2)
_cell_angle_gamma 90.00
_cell_formula_units_Z 2
_cell_length_a 12.02(3)
_cell_length_b 6.883(14)
_cell_length_c 3.712(8)
_cell_measurement_reflns_used 71
_cell_measurement_temperature 295(2)
_cell_volume 305.5(12)
_computing_cell_refinement 'SMART (Bruker, 2003)'
_computing_data_collection 'SMART (Bruker, 2002)'
_computing_data_reduction SAINT
_computing_molecular_graphics 'X-Seed (Barbour,2001;Atwood&Barbour,2003)'
_computing_publication_material 'X-Seed (Barbour,2001;Atwood&Barbour,2003)'
_computing_structure_refinement 'SHELXL-97 (Sheldrick, 1997)'
_computing_structure_solution 'SHELXS-97 (Sheldrick, 1990)'
_diffrn_ambient_temperature 295(2)
_diffrn_measured_fraction_theta_full 0.977
_diffrn_measured_fraction_theta_max 0.941
_diffrn_radiation_monochromator graphite
_diffrn_radiation_source 'fine-focus sealed tube'
_diffrn_radiation_type MoK\a
_diffrn_radiation_wavelength 0.71073
_diffrn_reflns_av_R_equivalents 0.0309
_diffrn_reflns_av_sigmaI/netI 0.0364
_diffrn_reflns_limit_h_max 15
_diffrn_reflns_limit_h_min -15
_diffrn_reflns_limit_k_max 8
_diffrn_reflns_limit_k_min -4
_diffrn_reflns_limit_l_max 4
_diffrn_reflns_limit_l_min -4
_diffrn_reflns_number 861
_diffrn_reflns_theta_full 26.50
_diffrn_reflns_theta_max 27.47
_diffrn_reflns_theta_min 3.41
_exptl_absorpt_coefficient_mu 4.338
_exptl_absorpt_correction_T_max 0.8123
_exptl_absorpt_correction_T_min 0.6709
_exptl_absorpt_correction_type multi-scan
_exptl_absorpt_process_details Sad-abs
_exptl_crystal_colour green
_exptl_crystal_density_diffrn 2.333
_exptl_crystal_density_method 'not measured'
_exptl_crystal_description plate
_exptl_crystal_F_000 210
_exptl_crystal_size_max 0.10
_exptl_crystal_size_mid 0.05
_exptl_crystal_size_min 0.05
_refine_diff_density_max 0.710
_refine_diff_density_min -1.201
_refine_diff_density_rms 0.142
_refine_ls_extinction_method none
_refine_ls_goodness_of_fit_ref 1.131
_refine_ls_hydrogen_treatment constr
_refine_ls_matrix_type full
_refine_ls_number_parameters 25
_refine_ls_number_reflns 353
_refine_ls_number_restraints 0
_refine_ls_restrained_S_all 1.131
_refine_ls_R_factor_all 0.0385
_refine_ls_R_factor_gt 0.0345
_refine_ls_shift/su_max 0.001
_refine_ls_shift/su_mean 0.000
_refine_ls_structure_factor_coef Fsqd
_refine_ls_weighting_details 'calc w=1/[\s^2^(Fo^2^)+(0.0524P)^2^+0.8507P] where P=(Fo^2^+2Fc^2^)/3'
_refine_ls_weighting_scheme calc
_refine_ls_wR_factor_gt 0.0926
_refine_ls_wR_factor_ref 0.0977
_reflns_number_gt 316
_reflns_number_total 353
_reflns_threshold_expression >2sigma(I)
_cod_data_source_file c1ce05164d.txt
_cod_data_source_block Cif2
_cod_depositor_comments
;
The following automatic conversions were performed:

'_exptl_absorpt_correction_type' value 'Multi-scan' changed to
'multi-scan' according to
/home/saulius/struct/CIF-dictionaries/cif_core.dic dictionary named
'cif_core.dic' version 2.4.1 from 2010-06-29.

Automatic conversion script
Id: cif_fix_values 1715 2011-07-08 13:25:40Z adriana 
;
_cod_original_cell_volume 305.4(11)
_cod_original_sg_symbol_H-M C2/m
_cod_database_code 7206217

loop_
_symmetry_equiv_pos_as_xyz
'x, y, z'
'-x, y, -z'
'x+1/2, y+1/2, z'
'-x+1/2, y+1/2, -z'
'-x, -y, -z'
'x, -y, z'
'-x+1/2, -y+1/2, -z'
'x+1/2, -y+1/2, z'

loop_
_atom_site_label
_atom_site_type_symbol
_atom_site_fract_x
_atom_site_fract_y
_atom_site_fract_z
_atom_site_U_iso_or_equiv
_atom_site_adp_type
_atom_site_occupancy
_atom_site_symmetry_multiplicity
_atom_site_calc_flag
_atom_site_refinement_flags
_atom_site_disorder_assembly
_atom_site_disorder_group
Cu1 Cu 1.0000 0.0000 0.0000 0.0221(3) Uani 1 4 d S . .
Cl1 Cl 1.14847(10) 0.0000 0.4403(3) 0.0226(4) Uani 1 2 d S . .
N1 N 1.0000 -0.2966(6) 0.0000 0.0209(9) Uani 1 2 d S . .
C1 C 0.9085(3) -0.3993(6) 0.0636(10) 0.0232(8) Uani 1 1 d . . .
H1 H 0.8438 -0.3335 0.1086 0.028 Uiso 1 1 calc R . .

loop_
_atom_site_aniso_label
_atom_site_aniso_U_11
_atom_site_aniso_U_22
_atom_site_aniso_U_33
_atom_site_aniso_U_23
_atom_site_aniso_U_13
_atom_site_aniso_U_12
Cu1 0.0194(5) 0.0157(5) 0.0302(6) 0.000 -0.0019(3) 0.000
Cl1 0.0187(6) 0.0231(7) 0.0256(7) 0.000 0.0001(5) 0.000
N1 0.018(2) 0.0178(19) 0.026(2) 0.000 -0.0007(16) 0.000
C1 0.0150(15) 0.0214(18) 0.0336(19) 0.0008(16) 0.0040(13) 0.0040(14)

loop_
_atom_type_symbol
_atom_type_description
_atom_type_scat_dispersion_real
_atom_type_scat_dispersion_imag
_atom_type_scat_source
C C 0.0033 0.0016 'International Tables Vol C Tables 4.2.6.8 and 6.1.1.4'
H H 0.0000 0.0000 'International Tables Vol C Tables 4.2.6.8 and 6.1.1.4'
N N 0.0061 0.0033 'International Tables Vol C Tables 4.2.6.8 and 6.1.1.4'
Cl Cl 0.1484 0.1585 'International Tables Vol C Tables 4.2.6.8 and 6.1.1.4'
Cu Cu 0.3201 1.2651 'International Tables Vol C Tables 4.2.6.8 and 6.1.1.4'

loop_
_geom_angle_atom_site_label_1
_geom_angle_atom_site_label_2
_geom_angle_atom_site_label_3
_geom_angle
_geom_angle_site_symmetry_1
_geom_angle_site_symmetry_3
_geom_angle_publ_flag
N1 Cu1 N1 180.0 5_755 . ?
N1 Cu1 Cl1 90.0 5_755 . ?
N1 Cu1 Cl1 90.0 . . ?
N1 Cu1 Cl1 90.0 5_755 5_755 ?
N1 Cu1 Cl1 90.0 . 5_755 ?
Cl1 Cu1 Cl1 180.00(4) . 5_755 ?
C1 N1 C1 116.7(5) . 2_755 ?
C1 N1 Cu1 121.6(2) . . ?
C1 N1 Cu1 121.6(2) 2_755 . ?
N1 C1 C1 121.6(2) . 6_545 ?

loop_
_geom_bond_atom_site_label_1
_geom_bond_atom_site_label_2
_geom_bond_distance
_geom_bond_site_symmetry_2
_geom_bond_publ_flag
Cu1 N1 2.041(6) 5_755 ?
Cu1 N1 2.041(6) . ?
Cu1 Cl1 2.294(4) . ?
Cu1 Cl1 2.294(4) 5_755 ?
N1 C1 1.348(5) . ?
N1 C1 1.348(5) 2_755 ?
C1 C1 1.386(8) 6_545 ?
